data_7032793
loop_
_publ_author_name
'Deb, Tapash'
'Anderson, Caitlin M.'
'Chattopadhyay, Swarup'
'Ma, Huaibo'
'Young, Victor G.'
'Jensen, Michael P.'

_publ_section_title
;
 Steric and electronic effects on arylthiolate coordination in the
 pseudotetrahedral complexes [(Tp(Ph,Me))Ni-SAr] (Tp(Ph,Me) =
 hydrotris{3-phenyl-5-methyl-1-pyrazolyl}borate).
;
_journal_issue 46
_journal_name_full 'Dalton transactions (Cambridge, England : 2003)'
_journal_page_first 17489
_journal_page_last 17499
_journal_paper_doi 10.1039/c4dt02726d
_journal_volume 43
_journal_year 2014
_chemical_formula_moiety 'C36 H33 B N6 Ni S'
_chemical_formula_sum 'C36 H33 B N6 Ni S'
_chemical_formula_weight 651.26
_chemical_name_common 13119b
_chemical_name_systematic
; 
 ? 
;
_space_group_IT_number 14
_symmetry_cell_setting monoclinic
_symmetry_space_group_name_Hall '-P 2yn'
_symmetry_space_group_name_H-M 'P 1 21/n 1'
_atom_sites_solution_hydrogens geom
_atom_sites_solution_primary direct
_atom_sites_solution_secondary difmap
_audit_creation_method SHELXL-97
_cell_angle_alpha 90.00
_cell_angle_beta 95.868(1)
_cell_angle_gamma 90.00
_cell_formula_units_Z 8
_cell_length_a 19.4003(18)
_cell_length_b 11.1367(10)
_cell_length_c 29.827(3)
_cell_measurement_reflns_used 2703
_cell_measurement_temperature 123(2)
_cell_measurement_theta_max 25.08
_cell_measurement_theta_min 2.19
_cell_volume 6410.5(10)
_computing_cell_refinement 'Bruker SAINT'
_computing_data_collection 'Bruker APEX2'
_computing_data_reduction 'Bruker SAINT'
_computing_molecular_graphics 'Bruker SHELXTL'
_computing_publication_material 'Bruker SHELXTL'
_computing_structure_refinement 'SHELXL-97 (Sheldrick, 2008)'
_computing_structure_solution 'SHELXS-97 (Sheldrick, 2008)'
_diffrn_ambient_temperature 123(2)
_diffrn_measured_fraction_theta_full 1.000
_diffrn_measured_fraction_theta_max 1.000
_diffrn_measurement_device_type 'Bruker APEX-II CCD'
_diffrn_measurement_method '\f and \w scans'
_diffrn_radiation_monochromator graphite
_diffrn_radiation_source 'sealed tube'
_diffrn_radiation_type MoK\a
_diffrn_radiation_wavelength 0.71073
_diffrn_reflns_av_R_equivalents 0.0598
_diffrn_reflns_av_sigmaI/netI 0.0444
_diffrn_reflns_limit_h_max 24
_diffrn_reflns_limit_h_min -24
_diffrn_reflns_limit_k_max 13
_diffrn_reflns_limit_k_min 0
_diffrn_reflns_limit_l_max 37
_diffrn_reflns_limit_l_min 0
_diffrn_reflns_number 75369
_diffrn_reflns_theta_full 26.37
_diffrn_reflns_theta_max 26.37
_diffrn_reflns_theta_min 1.37
_exptl_absorpt_coefficient_mu 0.706
_exptl_absorpt_correction_T_max 0.9456
_exptl_absorpt_correction_T_min 0.7653
_exptl_absorpt_correction_type multi-scan
_exptl_absorpt_process_details 'SADABS (Sheldrick, 2008)'
_exptl_crystal_colour purple
_exptl_crystal_density_diffrn 1.350
_exptl_crystal_density_method 'not measured'
_exptl_crystal_description Plate
_exptl_crystal_F_000 2720
_exptl_crystal_size_max 0.40
_exptl_crystal_size_mid 0.30
_exptl_crystal_size_min 0.08
_refine_diff_density_max 0.530
_refine_diff_density_min -0.521
_refine_diff_density_rms 0.063
_refine_ls_extinction_method none
_refine_ls_goodness_of_fit_ref 1.019
_refine_ls_hydrogen_treatment constr
_refine_ls_matrix_type full
_refine_ls_number_parameters 817
_refine_ls_number_reflns 13094
_refine_ls_number_restraints 0
_refine_ls_restrained_S_all 1.019
_refine_ls_R_factor_all 0.0637
_refine_ls_R_factor_gt 0.0395
_refine_ls_shift/su_max 0.002
_refine_ls_shift/su_mean 0.000
_refine_ls_structure_factor_coef Fsqd
_refine_ls_weighting_details 'calc w=1/[\s^2^(Fo^2^)+(0.0344P)^2^+5.5223P] where P=(Fo^2^+2Fc^2^)/3'
_refine_ls_weighting_scheme calc
_refine_ls_wR_factor_gt 0.0839
_refine_ls_wR_factor_ref 0.0944
_reflns_number_gt 9792
_reflns_number_total 13094
_reflns_threshold_expression >2sigma(I)
_cod_data_source_file c4dt02726d2.cif
_cod_data_source_block 13119b
_cod_depositor_comments
;
The following automatic conversions were performed:

'_symmetry_cell_setting' value 'Monoclinic' changed to 'monoclinic'
according to
/usr/data/users/saulius/crontab/automatic-downloads/rss-feeds/RSC/lib/dictionaries/cif_core.dic
dictionary named 'cif_core.dic' version 2.4.2 from 2011-04-26.

Automatic conversion script
Id: cif_fix_values 2827 2014-09-09 07:05:25Z andrius 

 Adding full bibliography for 7032793--7032795.cif.
;
_cod_original_cell_volume 6410.6(10)
_cod_original_sg_symbol_H-M P2(1)/n
_cod_database_code 7032793

loop_
_symmetry_equiv_pos_as_xyz
'x, y, z'
'-x+1/2, y+1/2, -z+1/2'
'-x, -y, -z'
'x-1/2, -y-1/2, z-1/2'

loop_
_atom_site_label
_atom_site_type_symbol
_atom_site_fract_x
_atom_site_fract_y
_atom_site_fract_z
_atom_site_U_iso_or_equiv
_atom_site_adp_type
_atom_site_occupancy
_atom_site_symmetry_multiplicity
_atom_site_calc_flag
_atom_site_refinement_flags
Ni1A Ni 0.327015(15) 0.24900(3) 0.514038(10) 0.01770(8) Uani 1 1 d .
B1A B 0.47925(14) 0.2494(3) 0.54748(9) 0.0197(6) Uani 1 1 d .
H1A H 0.5297 0.2495 0.5583 0.024 Uiso 1 1 calc R
N1A N 0.45176(10) 0.11943(18) 0.54306(6) 0.0196(4) Uani 1 1 d .
N2A N 0.38292(10) 0.10015(17) 0.52876(6) 0.0188(4) Uani 1 1 d .
C1A C 0.55674(13) 0.0047(2) 0.57468(9) 0.0288(6) Uani 1 1 d .
H1AA H 0.5851 0.0505 0.5553 0.043 Uiso 1 1 calc R
H1AB H 0.5709 -0.0798 0.5750 0.043 Uiso 1 1 calc R
H1AC H 0.5632 0.0370 0.6054 0.043 Uiso 1 1 calc R
C2A C 0.48232(13) 0.0144(2) 0.55681(8) 0.0221(5) Uani 1 1 d .
C3A C 0.43275(13) -0.0737(2) 0.55139(8) 0.0244(6) Uani 1 1 d .
H3AA H 0.4390 -0.1565 0.5582 0.029 Uiso 1 1 calc R
C4A C 0.37145(13) -0.0181(2) 0.53387(8) 0.0204(5) Uani 1 1 d .
C5A C 0.30341(13) -0.0762(2) 0.52186(8) 0.0232(6) Uani 1 1 d .
C6A C 0.28360(14) -0.1703(2) 0.54865(9) 0.0302(6) Uani 1 1 d .
H6AA H 0.3130 -0.1939 0.5746 0.036 Uiso 1 1 calc R
C7A C 0.22131(15) -0.2294(2) 0.53767(11) 0.0378(7) Uani 1 1 d .
H7AA H 0.2085 -0.2940 0.5559 0.045 Uiso 1 1 calc R
C8A C 0.17803(16) -0.1950(3) 0.50049(11) 0.0428(8) Uani 1 1 d .
H8AA H 0.1352 -0.2353 0.4932 0.051 Uiso 1 1 calc R
C9A C 0.19698(16) -0.1017(3) 0.47383(10) 0.0410(7) Uani 1 1 d .
H9AA H 0.1669 -0.0775 0.4483 0.049 Uiso 1 1 calc R
C10A C 0.25974(14) -0.0430(2) 0.48420(9) 0.0299(6) Uani 1 1 d .
H10A H 0.2728 0.0201 0.4654 0.036 Uiso 1 1 calc R
N3A N 0.43754(10) 0.31276(17) 0.58192(6) 0.0184(4) Uani 1 1 d .
N4A N 0.36713(10) 0.32601(17) 0.57220(6) 0.0182(4) Uani 1 1 d .
C11A C 0.52977(13) 0.3375(3) 0.64609(9) 0.0301(6) Uani 1 1 d .
H11A H 0.5605 0.3737 0.6258 0.045 Uiso 1 1 calc R
H11B H 0.5426 0.2532 0.6514 0.045 Uiso 1 1 calc R
H11C H 0.5342 0.3809 0.6748 0.045 Uiso 1 1 calc R
C12A C 0.45640(12) 0.3448(2) 0.62516(8) 0.0212(5) Uani 1 1 d .
C13A C 0.39787(13) 0.3806(2) 0.64354(8) 0.0242(6) Uani 1 1 d .
H13A H 0.3951 0.4090 0.6733 0.029 Uiso 1 1 calc R
C14A C 0.34326(12) 0.3671(2) 0.60988(8) 0.0195(5) Uani 1 1 d .
C15A C 0.26870(12) 0.3903(2) 0.61309(8) 0.0213(5) Uani 1 1 d .
C16A C 0.24029(14) 0.3573(2) 0.65219(9) 0.0296(6) Uani 1 1 d .
H16A H 0.2687 0.3212 0.6763 0.035 Uiso 1 1 calc R
C17A C 0.17071(15) 0.3768(3) 0.65610(10) 0.0370(7) Uani 1 1 d .
H17A H 0.1516 0.3542 0.6829 0.044 Uiso 1 1 calc R
C18A C 0.12929(14) 0.4286(3) 0.62142(10) 0.0372(7) Uani 1 1 d .
H18A H 0.0815 0.4416 0.6242 0.045 Uiso 1 1 calc R
C19A C 0.15700(14) 0.4622(3) 0.58231(10) 0.0335(7) Uani 1 1 d .
H19A H 0.1283 0.4979 0.5582 0.040 Uiso 1 1 calc R
C20A C 0.22678(13) 0.4437(2) 0.57836(9) 0.0259(6) Uani 1 1 d .
H20A H 0.2459 0.4677 0.5517 0.031 Uiso 1 1 calc R
N5A N 0.46681(10) 0.31304(17) 0.50161(6) 0.0184(4) Uani 1 1 d .
N6A N 0.40122(10) 0.31787(17) 0.47909(6) 0.0185(4) Uani 1 1 d .
C21A C 0.58842(12) 0.3744(2) 0.49176(9) 0.0251(6) Uani 1 1 d .
H21A H 0.5933 0.4194 0.5201 0.038 Uiso 1 1 calc R
H21B H 0.6117 0.4178 0.4690 0.038 Uiso 1 1 calc R
H21C H 0.6095 0.2948 0.4966 0.038 Uiso 1 1 calc R
C22A C 0.51320(12) 0.3606(2) 0.47577(8) 0.0190(5) Uani 1 1 d .
C23A C 0.47758(12) 0.3949(2) 0.43569(8) 0.0206(5) Uani 1 1 d .
H23A H 0.4965 0.4305 0.4107 0.025 Uiso 1 1 calc R
C24A C 0.40829(12) 0.3675(2) 0.43882(8) 0.0192(5) Uani 1 1 d .
C25A C 0.34926(13) 0.3960(2) 0.40497(8) 0.0242(6) Uani 1 1 d .
C26A C 0.35112(15) 0.3601(3) 0.36048(9) 0.0355(7) Uani 1 1 d .
H26A H 0.3885 0.3125 0.3523 0.043 Uiso 1 1 calc R
C27A C 0.29835(17) 0.3936(3) 0.32794(10) 0.0467(9) Uani 1 1 d .
H27A H 0.2993 0.3680 0.2976 0.056 Uiso 1 1 calc R
C28A C 0.24460(17) 0.4641(3) 0.33966(11) 0.0483(9) Uani 1 1 d .
H28A H 0.2089 0.4878 0.3172 0.058 Uiso 1 1 calc R
C29A C 0.24214(14) 0.5005(3) 0.38371(11) 0.0400(7) Uani 1 1 d .
H29A H 0.2047 0.5482 0.3916 0.048 Uiso 1 1 calc R
C30A C 0.29472(13) 0.4669(2) 0.41633(9) 0.0283(6) Uani 1 1 d .
H30A H 0.2934 0.4925 0.4466 0.034 Uiso 1 1 calc R
S1A S 0.22412(3) 0.26819(6) 0.47451(2) 0.02865(16) Uani 1 1 d .
C31A C 0.16317(13) 0.1988(2) 0.50640(8) 0.0235(5) Uani 1 1 d .
C32A C 0.09513(13) 0.1875(2) 0.48656(9) 0.0263(6) Uani 1 1 d .
H32A H 0.0835 0.2152 0.4566 0.032 Uiso 1 1 calc R
C33A C 0.04444(13) 0.1365(2) 0.50987(9) 0.0294(6) Uani 1 1 d .
H33A H -0.0017 0.1302 0.4960 0.035 Uiso 1 1 calc R
C34A C 0.06071(14) 0.0945(2) 0.55346(9) 0.0292(6) Uani 1 1 d .
H34A H 0.0260 0.0591 0.5695 0.035 Uiso 1 1 calc R
C35A C 0.12798(13) 0.1050(2) 0.57329(9) 0.0261(6) Uani 1 1 d .
H35A H 0.1394 0.0767 0.6032 0.031 Uiso 1 1 calc R
C36A C 0.17890(13) 0.1560(2) 0.55015(8) 0.0244(6) Uani 1 1 d .
H36A H 0.2250 0.1619 0.5642 0.029 Uiso 1 1 calc R
Ni1B Ni 0.523832(16) 0.00302(3) 0.765444(10) 0.01984(8) Uani 1 1 d .
B1B B 0.54145(15) 0.1439(3) 0.85236(9) 0.0226(6) Uani 1 1 d .
H1B H 0.5479 0.1905 0.8811 0.027 Uiso 1 1 calc R
N1B N 0.46726(10) 0.16141(18) 0.82921(6) 0.0213(4) Uani 1 1 d .
N2B N 0.45084(10) 0.11113(18) 0.78741(6) 0.0213(4) Uani 1 1 d .
C1B C 0.41365(14) 0.2857(3) 0.88558(9) 0.0318(6) Uani 1 1 d .
H1BA H 0.4506 0.3460 0.8872 0.048 Uiso 1 1 calc R
H1BB H 0.4227 0.2287 0.9105 0.048 Uiso 1 1 calc R
H1BC H 0.3691 0.3256 0.8878 0.048 Uiso 1 1 calc R
C2B C 0.41147(13) 0.2205(2) 0.84215(9) 0.0238(6) Uani 1 1 d .
C3B C 0.35820(13) 0.2079(2) 0.80808(9) 0.0251(6) Uani 1 1 d .
H3BA H 0.3127 0.2396 0.8076 0.030 Uiso 1 1 calc R
C4B C 0.38428(12) 0.1396(2) 0.77469(8) 0.0224(5) Uani 1 1 d .
C5B C 0.34897(13) 0.0990(2) 0.73111(8) 0.0222(5) Uani 1 1 d .
C6B C 0.28163(13) 0.0538(2) 0.72933(9) 0.0271(6) Uani 1 1 d .
H6BA H 0.2585 0.0506 0.7559 0.033 Uiso 1 1 calc R
C7B C 0.24866(14) 0.0137(3) 0.68886(10) 0.0346(7) Uani 1 1 d .
H7BA H 0.2026 -0.0161 0.6876 0.042 Uiso 1 1 calc R
C8B C 0.28226(16) 0.0166(3) 0.65018(9) 0.0369(7) Uani 1 1 d .
H8BA H 0.2597 -0.0128 0.6226 0.044 Uiso 1 1 calc R
C9B C 0.34837(15) 0.0622(3) 0.65170(9) 0.0346(7) Uani 1 1 d .
H9BA H 0.3711 0.0654 0.6250 0.041 Uiso 1 1 calc R
C10B C 0.38184(14) 0.1036(2) 0.69197(9) 0.0277(6) Uani 1 1 d .
H10B H 0.4274 0.1352 0.6928 0.033 Uiso 1 1 calc R
N3B N 0.55233(10) 0.00825(18) 0.86184(6) 0.0215(4) Uani 1 1 d .
N4B N 0.54302(10) -0.07105(18) 0.82641(6) 0.0211(4) Uani 1 1 d .
C11B C 0.57042(16) 0.0062(3) 0.94644(9) 0.0378(7) Uani 1 1 d .
H11D H 0.5344 0.0671 0.9485 0.057 Uiso 1 1 calc R
H11E H 0.6161 0.0445 0.9503 0.057 Uiso 1 1 calc R
H11F H 0.5674 -0.0540 0.9701 0.057 Uiso 1 1 calc R
C12B C 0.56013(13) -0.0534(2) 0.90123(8) 0.0258(6) Uani 1 1 d .
C13B C 0.55652(14) -0.1734(2) 0.89102(9) 0.0290(6) Uani 1 1 d .
H13B H 0.5608 -0.2383 0.9118 0.035 Uiso 1 1 calc R
C14B C 0.54526(12) -0.1818(2) 0.84412(8) 0.0234(5) Uani 1 1 d .
C15B C 0.53319(13) -0.2916(2) 0.81647(8) 0.0243(6) Uani 1 1 d .
C16B C 0.48041(14) -0.3691(2) 0.82592(9) 0.0302(6) Uani 1 1 d .
H16B H 0.4529 -0.3504 0.8495 0.036 Uiso 1 1 calc R
C17B C 0.46766(15) -0.4733(3) 0.80117(10) 0.0367(7) Uani 1 1 d .
H17B H 0.4314 -0.5256 0.8078 0.044 Uiso 1 1 calc R
C18B C 0.50719(17) -0.5014(3) 0.76703(10) 0.0415(8) Uani 1 1 d .
H18B H 0.4986 -0.5734 0.7503 0.050 Uiso 1 1 calc R
C19B C 0.55954(17) -0.4248(3) 0.75693(10) 0.0420(8) Uani 1 1 d .
H19B H 0.5865 -0.4438 0.7330 0.050 Uiso 1 1 calc R
C20B C 0.57279(15) -0.3201(2) 0.78172(9) 0.0328(6) Uani 1 1 d .
H20B H 0.6090 -0.2680 0.7749 0.039 Uiso 1 1 calc R
N5B N 0.59144(10) 0.18918(18) 0.81952(7) 0.0225(5) Uani 1 1 d .
N6B N 0.59835(10) 0.12766(18) 0.78001(7) 0.0222(5) Uani 1 1 d .
C21B C 0.63097(15) 0.3774(3) 0.85919(10) 0.0362(7) Uani 1 1 d .
H21D H 0.5836 0.3947 0.8660 0.054 Uiso 1 1 calc R
H21E H 0.6534 0.4521 0.8511 0.054 Uiso 1 1 calc R
H21F H 0.6572 0.3419 0.8857 0.054 Uiso 1 1 calc R
C22B C 0.62897(13) 0.2917(2) 0.82081(9) 0.0258(6) Uani 1 1 d .
C23B C 0.66138(13) 0.2964(2) 0.78195(9) 0.0264(6) Uani 1 1 d .
H23B H 0.6909 0.3585 0.7733 0.032 Uiso 1 1 calc R
C24B C 0.64252(12) 0.1926(2) 0.75772(8) 0.0233(5) Uani 1 1 d .
C25B C 0.66889(12) 0.1503(2) 0.71594(8) 0.0255(6) Uani 1 1 d .
C26B C 0.68772(13) 0.2325(3) 0.68435(9) 0.0325(6) Uani 1 1 d .
H26B H 0.6831 0.3161 0.6897 0.039 Uiso 1 1 calc R
C27B C 0.71311(15) 0.1935(3) 0.64523(10) 0.0397(7) Uani 1 1 d .
H27B H 0.7262 0.2503 0.6239 0.048 Uiso 1 1 calc R
C28B C 0.71943(14) 0.0730(3) 0.63712(10) 0.0392(7) Uani 1 1 d .
H28B H 0.7357 0.0466 0.6098 0.047 Uiso 1 1 calc R
C29B C 0.70217(13) -0.0104(3) 0.66860(9) 0.0327(6) Uani 1 1 d .
H29B H 0.7071 -0.0938 0.6631 0.039 Uiso 1 1 calc R
C30B C 0.67778(12) 0.0286(2) 0.70799(9) 0.0265(6) Uani 1 1 d .
H30B H 0.6669 -0.0284 0.7299 0.032 Uiso 1 1 calc R
S1B S 0.52874(3) -0.08804(6) 0.69979(2) 0.02605(15) Uani 1 1 d .
C31B C 0.45477(13) -0.1814(2) 0.69407(8) 0.0226(5) Uani 1 1 d .
C32B C 0.44168(14) -0.2472(2) 0.65452(8) 0.0272(6) Uani 1 1 d .
H32B H 0.4728 -0.2419 0.6320 0.033 Uiso 1 1 calc R
C33B C 0.38392(15) -0.3200(2) 0.64754(9) 0.0317(6) Uani 1 1 d .
H33B H 0.3758 -0.3642 0.6203 0.038 Uiso 1 1 calc R
C34B C 0.33807(14) -0.3292(2) 0.67969(9) 0.0318(6) Uani 1 1 d .
H34B H 0.2981 -0.3785 0.6747 0.038 Uiso 1 1 calc R
C35B C 0.35124(14) -0.2654(2) 0.71944(9) 0.0309(6) Uani 1 1 d .
H35B H 0.3203 -0.2718 0.7420 0.037 Uiso 1 1 calc R
C36B C 0.40870(13) -0.1927(2) 0.72662(9) 0.0264(6) Uani 1 1 d .
H36B H 0.4170 -0.1496 0.7541 0.032 Uiso 1 1 calc R

loop_
_atom_site_aniso_label
_atom_site_aniso_U_11
_atom_site_aniso_U_22
_atom_site_aniso_U_33
_atom_site_aniso_U_23
_atom_site_aniso_U_13
_atom_site_aniso_U_12
Ni1A 0.01613(15) 0.01934(16) 0.01761(15) 0.00106(13) 0.00165(12) -0.00194(13)
B1A 0.0142(13) 0.0221(14) 0.0229(14) -0.0021(12) 0.0018(11) -0.0007(11)
N1A 0.0199(11) 0.0200(11) 0.0191(10) 0.0003(8) 0.0030(8) 0.0017(9)
N2A 0.0193(11) 0.0188(11) 0.0188(10) -0.0011(8) 0.0041(8) -0.0023(8)
C1A 0.0289(14) 0.0293(15) 0.0284(14) 0.0029(12) 0.0038(11) 0.0095(12)
C2A 0.0267(13) 0.0232(13) 0.0170(12) -0.0004(10) 0.0060(10) 0.0054(11)
C3A 0.0327(15) 0.0189(13) 0.0230(13) 0.0008(10) 0.0100(11) 0.0042(11)
C4A 0.0293(14) 0.0180(13) 0.0149(12) -0.0037(10) 0.0076(10) -0.0005(10)
C5A 0.0290(14) 0.0189(13) 0.0235(13) -0.0066(10) 0.0113(11) -0.0028(11)
C6A 0.0341(15) 0.0241(14) 0.0347(15) 0.0002(12) 0.0151(12) 0.0020(12)
C7A 0.0426(18) 0.0234(15) 0.0516(19) -0.0016(13) 0.0259(15) -0.0078(13)
C8A 0.0400(18) 0.0423(18) 0.0472(19) -0.0084(15) 0.0101(15) -0.0174(15)
C9A 0.0398(18) 0.0482(19) 0.0341(16) -0.0087(14) 0.0000(14) -0.0121(15)
C10A 0.0363(16) 0.0293(15) 0.0249(14) -0.0043(12) 0.0069(12) -0.0108(12)
N3A 0.0152(10) 0.0195(11) 0.0202(10) -0.0016(8) -0.0004(8) 0.0007(8)
N4A 0.0174(10) 0.0181(10) 0.0190(10) 0.0000(8) 0.0016(8) 0.0001(8)
C11A 0.0254(14) 0.0390(16) 0.0248(14) -0.0054(12) -0.0036(11) 0.0047(12)
C12A 0.0237(13) 0.0178(12) 0.0217(13) -0.0024(10) -0.0005(10) 0.0008(10)
C13A 0.0292(14) 0.0224(13) 0.0211(13) -0.0037(10) 0.0038(11) 0.0008(11)
C14A 0.0221(13) 0.0144(12) 0.0223(13) 0.0006(10) 0.0037(10) 0.0014(10)
C15A 0.0207(13) 0.0189(13) 0.0248(13) -0.0059(10) 0.0044(10) 0.0012(10)
C16A 0.0302(15) 0.0326(15) 0.0265(14) -0.0004(12) 0.0060(12) 0.0037(12)
C17A 0.0349(16) 0.0423(18) 0.0367(17) 0.0010(14) 0.0181(13) 0.0020(14)
C18A 0.0229(15) 0.0367(17) 0.0543(19) -0.0069(15) 0.0149(14) 0.0047(13)
C19A 0.0260(15) 0.0316(16) 0.0427(17) 0.0028(13) 0.0024(13) 0.0067(12)
C20A 0.0257(14) 0.0219(13) 0.0305(14) 0.0012(11) 0.0054(11) 0.0019(11)
N5A 0.0157(10) 0.0181(10) 0.0215(11) -0.0025(8) 0.0033(8) 0.0003(8)
N6A 0.0168(10) 0.0186(11) 0.0201(10) -0.0008(8) 0.0022(8) -0.0021(8)
C21A 0.0180(13) 0.0242(14) 0.0339(15) -0.0032(11) 0.0068(11) -0.0016(11)
C22A 0.0206(12) 0.0115(11) 0.0261(13) -0.0040(10) 0.0089(10) -0.0006(10)
C23A 0.0251(13) 0.0174(12) 0.0206(12) -0.0019(10) 0.0086(10) -0.0031(10)
C24A 0.0235(13) 0.0158(12) 0.0189(12) -0.0030(10) 0.0042(10) -0.0022(10)
C25A 0.0257(14) 0.0247(14) 0.0220(13) 0.0054(11) 0.0017(11) -0.0120(11)
C26A 0.0385(17) 0.0421(18) 0.0260(15) -0.0004(13) 0.0028(12) -0.0163(14)
C27A 0.050(2) 0.066(2) 0.0219(15) 0.0046(15) -0.0044(14) -0.0317(18)
C28A 0.0361(18) 0.061(2) 0.0434(19) 0.0259(17) -0.0182(15) -0.0284(17)
C29A 0.0233(15) 0.0437(18) 0.0510(19) 0.0182(15) -0.0062(13) -0.0097(13)
C30A 0.0220(14) 0.0311(15) 0.0311(15) 0.0103(12) -0.0003(11) -0.0067(11)
S1A 0.0199(3) 0.0395(4) 0.0254(3) 0.0121(3) -0.0028(3) -0.0069(3)
C31A 0.0220(13) 0.0239(13) 0.0242(13) 0.0026(11) 0.0002(10) -0.0025(11)
C32A 0.0227(13) 0.0315(15) 0.0238(13) 0.0059(11) -0.0018(11) -0.0011(11)
C33A 0.0192(13) 0.0313(15) 0.0366(16) 0.0017(12) -0.0022(11) -0.0047(11)
C34A 0.0257(14) 0.0319(15) 0.0312(15) 0.0040(12) 0.0086(12) -0.0046(12)
C35A 0.0308(15) 0.0259(14) 0.0221(13) 0.0025(11) 0.0055(11) -0.0007(11)
C36A 0.0222(13) 0.0257(14) 0.0243(13) 0.0003(11) -0.0021(11) -0.0018(11)
Ni1B 0.01972(16) 0.02173(17) 0.01849(16) -0.00194(13) 0.00394(12) -0.00017(13)
B1B 0.0246(15) 0.0245(15) 0.0189(14) -0.0051(12) 0.0030(12) -0.0018(12)
N1B 0.0216(11) 0.0229(11) 0.0200(11) -0.0040(9) 0.0050(8) 0.0009(9)
N2B 0.0223(11) 0.0236(11) 0.0183(10) -0.0024(9) 0.0027(8) 0.0000(9)
C1B 0.0307(15) 0.0345(16) 0.0321(15) -0.0104(12) 0.0126(12) -0.0002(12)
C2B 0.0245(13) 0.0209(13) 0.0272(14) -0.0018(11) 0.0083(11) -0.0019(11)
C3B 0.0205(13) 0.0248(13) 0.0307(14) -0.0016(11) 0.0054(11) 0.0031(11)
C4B 0.0206(13) 0.0227(13) 0.0242(13) 0.0035(11) 0.0042(10) 0.0020(10)
C5B 0.0230(13) 0.0194(13) 0.0238(13) 0.0006(10) 0.0014(10) 0.0053(10)
C6B 0.0232(14) 0.0271(14) 0.0312(15) 0.0001(12) 0.0035(11) 0.0047(11)
C7B 0.0266(15) 0.0326(16) 0.0426(17) -0.0046(13) -0.0070(13) 0.0005(12)
C8B 0.0444(18) 0.0355(17) 0.0279(15) -0.0061(13) -0.0103(13) 0.0141(14)
C9B 0.0410(18) 0.0382(17) 0.0244(14) 0.0008(12) 0.0029(13) 0.0139(14)
C10B 0.0247(14) 0.0292(15) 0.0287(14) 0.0031(12) 0.0007(11) 0.0064(11)
N3B 0.0208(11) 0.0247(11) 0.0191(10) -0.0030(9) 0.0018(8) -0.0030(9)
N4B 0.0235(11) 0.0230(11) 0.0169(10) -0.0023(9) 0.0029(8) 0.0002(9)
C11B 0.0514(19) 0.0363(17) 0.0236(14) -0.0022(13) -0.0057(13) -0.0056(15)
C12B 0.0243(14) 0.0321(15) 0.0204(13) 0.0006(11) -0.0002(11) -0.0033(11)
C13B 0.0384(16) 0.0258(14) 0.0218(13) 0.0044(11) -0.0013(11) 0.0012(12)
C14B 0.0196(13) 0.0251(14) 0.0256(13) 0.0012(11) 0.0029(10) 0.0010(11)
C15B 0.0295(14) 0.0217(13) 0.0213(13) 0.0012(11) 0.0013(11) 0.0035(11)
C16B 0.0344(15) 0.0301(15) 0.0271(14) -0.0020(12) 0.0073(12) -0.0009(12)
C17B 0.0398(17) 0.0298(16) 0.0399(17) -0.0017(13) 0.0015(14) -0.0069(13)
C18B 0.058(2) 0.0279(16) 0.0375(17) -0.0063(14) -0.0020(15) 0.0032(15)
C19B 0.056(2) 0.0365(18) 0.0364(17) -0.0046(14) 0.0163(15) 0.0060(15)
C20B 0.0378(16) 0.0275(15) 0.0342(16) 0.0010(12) 0.0090(13) 0.0011(13)
N5B 0.0214(11) 0.0234(11) 0.0228(11) -0.0050(9) 0.0026(9) -0.0017(9)
N6B 0.0206(11) 0.0239(11) 0.0224(11) -0.0005(9) 0.0038(9) -0.0005(9)
C21B 0.0384(17) 0.0315(16) 0.0396(17) -0.0108(13) 0.0086(13) -0.0126(13)
C22B 0.0208(13) 0.0229(13) 0.0338(15) -0.0011(11) 0.0033(11) -0.0023(11)
C23B 0.0247(14) 0.0230(13) 0.0321(15) 0.0021(11) 0.0064(11) -0.0045(11)
C24B 0.0179(12) 0.0246(14) 0.0273(14) 0.0056(11) 0.0023(10) 0.0024(11)
C25B 0.0158(12) 0.0353(15) 0.0253(14) 0.0038(12) 0.0012(10) 0.0015(11)
C26B 0.0256(14) 0.0368(17) 0.0358(16) 0.0090(13) 0.0069(12) 0.0023(12)
C27B 0.0305(16) 0.055(2) 0.0347(17) 0.0154(15) 0.0105(13) 0.0026(14)
C28B 0.0278(16) 0.065(2) 0.0260(15) 0.0007(15) 0.0062(12) 0.0052(15)
C29B 0.0239(14) 0.0417(17) 0.0327(15) -0.0050(13) 0.0033(12) 0.0011(13)
C30B 0.0180(13) 0.0357(16) 0.0258(14) 0.0011(12) 0.0027(11) 0.0004(11)
S1B 0.0267(3) 0.0305(4) 0.0221(3) -0.0055(3) 0.0080(3) -0.0033(3)
C31B 0.0253(13) 0.0202(13) 0.0219(13) -0.0003(10) 0.0008(10) 0.0019(11)
C32B 0.0354(15) 0.0240(14) 0.0231(13) -0.0015(11) 0.0069(11) 0.0011(12)
C33B 0.0450(17) 0.0244(15) 0.0249(14) -0.0045(12) 0.0001(12) -0.0003(13)
C34B 0.0296(15) 0.0256(15) 0.0393(16) -0.0025(12) -0.0002(12) -0.0030(12)
C35B 0.0309(15) 0.0316(16) 0.0318(15) -0.0034(12) 0.0107(12) -0.0040(12)
C36B 0.0304(15) 0.0260(14) 0.0233(13) -0.0051(11) 0.0042(11) -0.0023(11)

loop_
_atom_type_symbol
_atom_type_description
_atom_type_scat_dispersion_real
_atom_type_scat_dispersion_imag
_atom_type_scat_source
C C 0.0033 0.0016 'International Tables Vol C Tables 4.2.6.8 and 6.1.1.4'
H H 0.0000 0.0000 'International Tables Vol C Tables 4.2.6.8 and 6.1.1.4'
B B 0.0013 0.0007 'International Tables Vol C Tables 4.2.6.8 and 6.1.1.4'
N N 0.0061 0.0033 'International Tables Vol C Tables 4.2.6.8 and 6.1.1.4'
S S 0.1246 0.1234 'International Tables Vol C Tables 4.2.6.8 and 6.1.1.4'
Ni Ni 0.3393 1.1124 'International Tables Vol C Tables 4.2.6.8 and 6.1.1.4'

loop_
_geom_angle_atom_site_label_1
_geom_angle_atom_site_label_2
_geom_angle_atom_site_label_3
_geom_angle
N2A Ni1A N6A 91.66(8)
N2A Ni1A N4A 90.61(8)
N6A Ni1A N4A 92.86(8)
N2A Ni1A S1A 129.21(6)
N6A Ni1A S1A 109.85(6)
N4A Ni1A S1A 131.42(6)
N5A B1A N3A 109.7(2)
N5A B1A N1A 109.56(19)
N3A B1A N1A 106.60(19)
N5A B1A H1A 110.3
N3A B1A H1A 110.3
N1A B1A H1A 110.3
C2A N1A N2A 109.85(19)
C2A N1A B1A 130.3(2)
N2A N1A B1A 119.24(19)
C4A N2A N1A 106.49(19)
C4A N2A Ni1A 137.83(17)
N1A N2A Ni1A 115.14(14)
C2A C1A H1AA 109.5
C2A C1A H1AB 109.5
H1AA C1A H1AB 109.5
C2A C1A H1AC 109.5
H1AA C1A H1AC 109.5
H1AB C1A H1AC 109.5
N1A C2A C3A 107.6(2)
N1A C2A C1A 123.3(2)
C3A C2A C1A 129.2(2)
C2A C3A C4A 106.7(2)
C2A C3A H3AA 126.7
C4A C3A H3AA 126.7
N2A C4A C3A 109.4(2)
N2A C4A C5A 123.6(2)
C3A C4A C5A 127.0(2)
C10A C5A C6A 118.9(2)
C10A C5A C4A 122.4(2)
C6A C5A C4A 118.7(2)
C7A C6A C5A 120.4(3)
C7A C6A H6AA 119.8
C5A C6A H6AA 119.8
C8A C7A C6A 120.2(3)
C8A C7A H7AA 119.9
C6A C7A H7AA 119.9
C7A C8A C9A 119.8(3)
C7A C8A H8AA 120.1
C9A C8A H8AA 120.1
C8A C9A C10A 120.3(3)
C8A C9A H9AA 119.8
C10A C9A H9AA 119.8
C5A C10A C9A 120.3(3)
C5A C10A H10A 119.8
C9A C10A H10A 119.8
C12A N3A N4A 109.81(18)
C12A N3A B1A 130.3(2)
N4A N3A B1A 119.09(18)
C14A N4A N3A 106.32(18)
C14A N4A Ni1A 136.93(16)
N3A N4A Ni1A 115.02(14)
C12A C11A H11A 109.5
C12A C11A H11B 109.5
H11A C11A H11B 109.5
C12A C11A H11C 109.5
H11A C11A H11C 109.5
H11B C11A H11C 109.5
N3A C12A C13A 107.7(2)
N3A C12A C11A 122.5(2)
C13A C12A C11A 129.8(2)
C12A C13A C14A 106.3(2)
C12A C13A H13A 126.8
C14A C13A H13A 126.8
N4A C14A C13A 109.8(2)
N4A C14A C15A 122.5(2)
C13A C14A C15A 127.6(2)
C20A C15A C16A 119.3(2)
C20A C15A C14A 121.9(2)
C16A C15A C14A 118.8(2)
C17A C16A C15A 120.2(3)
C17A C16A H16A 119.9
C15A C16A H16A 119.9
C18A C17A C16A 120.3(3)
C18A C17A H17A 119.9
C16A C17A H17A 119.9
C17A C18A C19A 120.1(3)
C17A C18A H18A 120.0
C19A C18A H18A 120.0
C18A C19A C20A 119.8(3)
C18A C19A H19A 120.1
C20A C19A H19A 120.1
C15A C20A C19A 120.3(2)
C15A C20A H20A 119.8
C19A C20A H20A 119.8
C22A N5A N6A 110.03(19)
C22A N5A B1A 129.4(2)
N6A N5A B1A 120.32(18)
C24A N6A N5A 106.17(18)
C24A N6A Ni1A 139.84(16)
N5A N6A Ni1A 113.98(14)
C22A C21A H21A 109.5
C22A C21A H21B 109.5
H21A C21A H21B 109.5
C22A C21A H21C 109.5
H21A C21A H21C 109.5
H21B C21A H21C 109.5
N5A C22A C23A 107.5(2)
N5A C22A C21A 122.9(2)
C23A C22A C21A 129.6(2)
C22A C23A C24A 106.5(2)
C22A C23A H23A 126.7
C24A C23A H23A 126.7
N6A C24A C23A 109.8(2)
N6A C24A C25A 123.8(2)
C23A C24A C25A 126.3(2)
C30A C25A C26A 119.4(3)
C30A C25A C24A 120.7(2)
C26A C25A C24A 119.7(2)
C27A C26A C25A 120.1(3)
C27A C26A H26A 120.0
C25A C26A H26A 120.0
C28A C27A C26A 119.9(3)
C28A C27A H27A 120.0
C26A C27A H27A 120.0
C27A C28A C29A 120.6(3)
C27A C28A H28A 119.7
C29A C28A H28A 119.7
C28A C29A C30A 119.6(3)
C28A C29A H29A 120.2
C30A C29A H29A 120.2
C29A C30A C25A 120.4(3)
C29A C30A H30A 119.8
C25A C30A H30A 119.8
C31A S1A Ni1A 106.63(8)
C36A C31A C32A 118.2(2)
C36A C31A S1A 123.95(19)
C32A C31A S1A 117.81(19)
C33A C32A C31A 120.9(2)
C33A C32A H32A 119.5
C31A C32A H32A 119.5
C32A C33A C34A 120.3(2)
C32A C33A H33A 119.9
C34A C33A H33A 119.9
C35A C34A C33A 119.2(2)
C35A C34A H34A 120.4
C33A C34A H34A 120.4
C34A C35A C36A 120.8(2)
C34A C35A H35A 119.6
C36A C35A H35A 119.6
C35A C36A C31A 120.6(2)
C35A C36A H36A 119.7
C31A C36A H36A 119.7
N4B Ni1B N2B 91.29(8)
N4B Ni1B N6B 91.45(8)
N2B Ni1B N6B 91.76(8)
N4B Ni1B S1B 126.50(6)
N2B Ni1B S1B 130.90(6)
N6B Ni1B S1B 114.22(6)
N5B B1B N1B 107.1(2)
N5B B1B N3B 110.8(2)
N1B B1B N3B 108.0(2)
N5B B1B H1B 110.3
N1B B1B H1B 110.3
N3B B1B H1B 110.3
C2B N1B N2B 109.8(2)
C2B N1B B1B 132.0(2)
N2B N1B B1B 118.26(19)
C4B N2B N1B 106.63(19)
C4B N2B Ni1B 137.21(17)
N1B N2B Ni1B 115.62(15)
C2B C1B H1BA 109.5
C2B C1B H1BB 109.5
H1BA C1B H1BB 109.5
C2B C1B H1BC 109.5
H1BA C1B H1BC 109.5
H1BB C1B H1BC 109.5
N1B C2B C3B 107.5(2)
N1B C2B C1B 122.3(2)
C3B C2B C1B 130.2(2)
C2B C3B C4B 106.5(2)
C2B C3B H3BA 126.8
C4B C3B H3BA 126.8
N2B C4B C3B 109.7(2)
N2B C4B C5B 121.4(2)
C3B C4B C5B 128.9(2)
C10B C5B C6B 119.4(2)
C10B C5B C4B 121.2(2)
C6B C5B C4B 119.5(2)
C7B C6B C5B 119.9(2)
C7B C6B H6BA 120.1
C5B C6B H6BA 120.1
C6B C7B C8B 120.4(3)
C6B C7B H7BA 119.8
C8B C7B H7BA 119.8
C9B C8B C7B 119.9(3)
C9B C8B H8BA 120.0
C7B C8B H8BA 120.0
C8B C9B C10B 120.3(3)
C8B C9B H9BA 119.9
C10B C9B H9BA 119.9
C9B C10B C5B 120.2(3)
C9B C10B H10B 119.9
C5B C10B H10B 119.9
C12B N3B N4B 109.6(2)
C12B N3B B1B 130.8(2)
N4B N3B B1B 118.81(19)
C14B N4B N3B 106.96(19)
C14B N4B Ni1B 137.25(17)
N3B N4B Ni1B 115.61(15)
C12B C11B H11D 109.5
C12B C11B H11E 109.5
H11D C11B H11E 109.5
C12B C11B H11F 109.5
H11D C11B H11F 109.5
H11E C11B H11F 109.5
N3B C12B C13B 107.6(2)
N3B C12B C11B 123.3(2)
C13B C12B C11B 129.1(2)
C12B C13B C14B 106.7(2)
C12B C13B H13B 126.7
C14B C13B H13B 126.7
N4B C14B C13B 109.2(2)
N4B C14B C15B 122.9(2)
C13B C14B C15B 127.8(2)
C20B C15B C16B 119.0(2)
C20B C15B C14B 122.5(2)
C16B C15B C14B 118.5(2)
C17B C16B C15B 120.5(3)
C17B C16B H16B 119.7
C15B C16B H16B 119.7
C18B C17B C16B 120.3(3)
C18B C17B H17B 119.9
C16B C17B H17B 119.9
C17B C18B C19B 120.0(3)
C17B C18B H18B 120.0
C19B C18B H18B 120.0
C18B C19B C20B 120.1(3)
C18B C19B H19B 120.0
C20B C19B H19B 120.0
C15B C20B C19B 120.2(3)
C15B C20B H20B 119.9
C19B C20B H20B 119.9
C22B N5B N6B 110.1(2)
C22B N5B B1B 129.3(2)
N6B N5B B1B 120.35(19)
C24B N6B N5B 106.1(2)
C24B N6B Ni1B 137.73(17)
N5B N6B Ni1B 113.25(14)
C22B C21B H21D 109.5
C22B C21B H21E 109.5
H21D C21B H21E 109.5
C22B C21B H21F 109.5
H21D C21B H21F 109.5
H21E C21B H21F 109.5
N5B C22B C23B 107.5(2)
N5B C22B C21B 122.3(2)
C23B C22B C21B 130.2(2)
C22B C23B C24B 106.7(2)
C22B C23B H23B 126.7
C24B C23B H23B 126.7
N6B C24B C23B 109.6(2)
N6B C24B C25B 122.7(2)
C23B C24B C25B 127.5(2)
C26B C25B C30B 118.7(2)
C26B C25B C24B 120.1(2)
C30B C25B C24B 121.1(2)
C27B C26B C25B 120.5(3)
C27B C26B H26B 119.8
C25B C26B H26B 119.8
C28B C27B C26B 120.2(3)
C28B C27B H27B 119.9
C26B C27B H27B 119.9
C27B C28B C29B 120.3(3)
C27B C28B H28B 119.9
C29B C28B H28B 119.9
C30B C29B C28B 119.6(3)
C30B C29B H29B 120.2
C28B C29B H29B 120.2
C29B C30B C25B 120.8(3)
C29B C30B H30B 119.6
C25B C30B H30B 119.6
C31B S1B Ni1B 104.30(8)
C32B C31B C36B 118.1(2)
C32B C31B S1B 117.92(19)
C36B C31B S1B 124.00(19)
C33B C32B C31B 120.8(2)
C33B C32B H32B 119.6
C31B C32B H32B 119.6
C34B C33B C32B 120.7(2)
C34B C33B H33B 119.7
C32B C33B H33B 119.7
C33B C34B C35B 118.9(3)
C33B C34B H34B 120.6
C35B C34B H34B 120.6
C36B C35B C34B 120.8(2)
C36B C35B H35B 119.6
C34B C35B H35B 119.6
C35B C36B C31B 120.8(2)
C35B C36B H36B 119.6
C31B C36B H36B 119.6

loop_
_geom_bond_atom_site_label_1
_geom_bond_atom_site_label_2
_geom_bond_distance
Ni1A N2A 2.005(2)
Ni1A N6A 2.0134(19)
Ni1A N4A 2.0186(19)
Ni1A S1A 2.2224(7)
B1A N5A 1.538(3)
B1A N3A 1.542(3)
B1A N1A 1.544(3)
B1A H1A 1.0000
N1A C2A 1.355(3)
N1A N2A 1.377(3)
N2A C4A 1.346(3)
C1A C2A 1.491(3)
C1A H1AA 0.9800
C1A H1AB 0.9800
C1A H1AC 0.9800
C2A C3A 1.372(4)
C3A C4A 1.394(3)
C3A H3AA 0.9500
C4A C5A 1.481(3)
C5A C10A 1.386(4)
C5A C6A 1.395(3)
C6A C7A 1.386(4)
C6A H6AA 0.9500
C7A C8A 1.375(4)
C7A H7AA 0.9500
C8A C9A 1.381(4)
C8A H8AA 0.9500
C9A C10A 1.388(4)
C9A H9AA 0.9500
C10A H10A 0.9500
N3A C12A 1.352(3)
N3A N4A 1.375(3)
N4A C14A 1.339(3)
C11A C12A 1.497(3)
C11A H11A 0.9800
C11A H11B 0.9800
C11A H11C 0.9800
C12A C13A 1.370(3)
C13A C14A 1.391(3)
C13A H13A 0.9500
C14A C15A 1.482(3)
C15A C20A 1.384(3)
C15A C16A 1.389(3)
C16A C17A 1.384(4)
C16A H16A 0.9500
C17A C18A 1.371(4)
C17A H17A 0.9500
C18A C19A 1.385(4)
C18A H18A 0.9500
C19A C20A 1.386(4)
C19A H19A 0.9500
C20A H20A 0.9500
N5A C22A 1.351(3)
N5A N6A 1.378(3)
N6A C24A 1.342(3)
C21A C22A 1.496(3)
C21A H21A 0.9800
C21A H21B 0.9800
C21A H21C 0.9800
C22A C23A 1.373(3)
C23A C24A 1.391(3)
C23A H23A 0.9500
C24A C25A 1.482(3)
C25A C30A 1.389(4)
C25A C26A 1.390(4)
C26A C27A 1.388(4)
C26A H26A 0.9500
C27A C28A 1.378(5)
C27A H27A 0.9500
C28A C29A 1.380(4)
C28A H28A 0.9500
C29A C30A 1.387(4)
C29A H29A 0.9500
C30A H30A 0.9500
S1A C31A 1.769(3)
C31A C36A 1.394(3)
C31A C32A 1.396(3)
C32A C33A 1.383(3)
C32A H32A 0.9500
C33A C34A 1.387(4)
C33A H33A 0.9500
C34A C35A 1.381(4)
C34A H34A 0.9500
C35A C36A 1.384(3)
C35A H35A 0.9500
C36A H36A 0.9500
Ni1B N4B 1.997(2)
Ni1B N2B 2.018(2)
Ni1B N6B 2.019(2)
Ni1B S1B 2.2160(7)
B1B N5B 1.532(3)
B1B N1B 1.544(3)
B1B N3B 1.548(4)
B1B H1B 1.0000
N1B C2B 1.356(3)
N1B N2B 1.374(3)
N2B C4B 1.346(3)
C1B C2B 1.482(3)
C1B H1BA 0.9800
C1B H1BB 0.9800
C1B H1BC 0.9800
C2B C3B 1.381(4)
C3B C4B 1.389(3)
C3B H3BA 0.9500
C4B C5B 1.477(3)
C5B C10B 1.387(3)
C5B C6B 1.396(3)
C6B C7B 1.381(4)
C6B H6BA 0.9500
C7B C8B 1.382(4)
C7B H7BA 0.9500
C8B C9B 1.376(4)
C8B H8BA 0.9500
C9B C10B 1.385(4)
C9B H9BA 0.9500
C10B H10B 0.9500
N3B C12B 1.356(3)
N3B N4B 1.375(3)
N4B C14B 1.341(3)
C11B C12B 1.498(4)
C11B H11D 0.9800
C11B H11E 0.9800
C11B H11F 0.9800
C12B C13B 1.371(4)
C13B C14B 1.397(3)
C13B H13B 0.9500
C14B C15B 1.480(3)
C15B C20B 1.389(4)
C15B C16B 1.390(4)
C16B C17B 1.384(4)
C16B H16B 0.9500
C17B C18B 1.372(4)
C17B H17B 0.9500
C18B C19B 1.383(4)
C18B H18B 0.9500
C19B C20B 1.390(4)
C19B H19B 0.9500
C20B H20B 0.9500
N5B C22B 1.352(3)
N5B N6B 1.381(3)
N6B C24B 1.347(3)
C21B C22B 1.488(4)
C21B H21D 0.9800
C21B H21E 0.9800
C21B H21F 0.9800
C22B C23B 1.375(4)
C23B C24B 1.393(4)
C23B H23B 0.9500
C24B C25B 1.472(3)
C25B C26B 1.389(4)
C25B C30B 1.390(4)
C26B C27B 1.382(4)
C26B H26B 0.9500
C27B C28B 1.372(4)
C27B H27B 0.9500
C28B C29B 1.386(4)
C28B H28B 0.9500
C29B C30B 1.381(4)
C29B H29B 0.9500
C30B H30B 0.9500
S1B C31B 1.766(3)
C31B C32B 1.389(3)
C31B C36B 1.391(3)
C32B C33B 1.382(4)
C32B H32B 0.9500
C33B C34B 1.377(4)
C33B H33B 0.9500
C34B C35B 1.383(4)
C34B H34B 0.9500
C35B C36B 1.377(4)
C35B H35B 0.9500
C36B H36B 0.9500

loop_
_geom_torsion_atom_site_label_1
_geom_torsion_atom_site_label_2
_geom_torsion_atom_site_label_3
_geom_torsion_atom_site_label_4
_geom_torsion
N5A B1A N1A C2A 131.3(2)
N3A B1A N1A C2A -110.1(3)
N5A B1A N1A N2A -58.8(3)
N3A B1A N1A N2A 59.8(3)
C2A N1A N2A C4A 0.0(2)
B1A N1A N2A C4A -171.88(19)
C2A N1A N2A Ni1A 173.12(15)
B1A N1A N2A Ni1A 1.3(2)
N6A Ni1A N2A C4A -144.3(2)
N4A Ni1A N2A C4A 122.8(2)
S1A Ni1A N2A C4A -26.8(3)
N6A Ni1A N2A N1A 45.56(15)
N4A Ni1A N2A N1A -47.32(15)
S1A Ni1A N2A N1A 163.08(12)
N2A N1A C2A C3A 0.0(3)
B1A N1A C2A C3A 170.6(2)
N2A N1A C2A C1A -179.5(2)
B1A N1A C2A C1A -8.8(4)
N1A C2A C3A C4A 0.1(3)
C1A C2A C3A C4A 179.4(2)
N1A N2A C4A C3A 0.1(2)
Ni1A N2A C4A C3A -170.66(18)
N1A N2A C4A C5A -179.5(2)
Ni1A N2A C4A C5A 9.8(4)
C2A C3A C4A N2A -0.1(3)
C2A C3A C4A C5A 179.4(2)
N2A C4A C5A C10A 38.0(4)
C3A C4A C5A C10A -141.4(3)
N2A C4A C5A C6A -144.1(2)
C3A C4A C5A C6A 36.5(4)
C10A C5A C6A C7A 0.0(4)
C4A C5A C6A C7A -177.9(2)
C5A C6A C7A C8A -0.7(4)
C6A C7A C8A C9A 0.4(4)
C7A C8A C9A C10A 0.5(5)
C6A C5A C10A C9A 0.9(4)
C4A C5A C10A C9A 178.8(2)
C8A C9A C10A C5A -1.2(4)
N5A B1A N3A C12A -135.5(2)
N1A B1A N3A C12A 106.0(3)
N5A B1A N3A N4A 55.8(3)
N1A B1A N3A N4A -62.8(3)
C12A N3A N4A C14A 0.3(2)
B1A N3A N4A C14A 171.2(2)
C12A N3A N4A Ni1A -167.25(15)
B1A N3A N4A Ni1A 3.7(2)
N2A Ni1A N4A C14A -117.6(2)
N6A Ni1A N4A C14A 150.7(2)
S1A Ni1A N4A C14A 30.8(3)
N2A Ni1A N4A N3A 44.80(15)
N6A Ni1A N4A N3A -46.89(16)
S1A Ni1A N4A N3A -166.73(12)
N4A N3A C12A C13A -0.7(3)
B1A N3A C12A C13A -170.3(2)
N4A N3A C12A C11A 178.6(2)
B1A N3A C12A C11A 9.1(4)
N3A C12A C13A C14A 0.8(3)
C11A C12A C13A C14A -178.5(3)
N3A N4A C14A C13A 0.2(3)
Ni1A N4A C14A C13A 163.63(18)
N3A N4A C14A C15A -178.6(2)
Ni1A N4A C14A C15A -15.2(4)
C12A C13A C14A N4A -0.6(3)
C12A C13A C14A C15A 178.1(2)
N4A C14A C15A C20A -41.2(4)
C13A C14A C15A C20A 140.2(3)
N4A C14A C15A C16A 138.8(2)
C13A C14A C15A C16A -39.8(4)
C20A C15A C16A C17A 0.5(4)
C14A C15A C16A C17A -179.5(2)
C15A C16A C17A C18A 0.1(4)
C16A C17A C18A C19A -0.3(5)
C17A C18A C19A C20A -0.2(4)
C16A C15A C20A C19A -1.0(4)
C14A C15A C20A C19A 179.0(2)
C18A C19A C20A C15A 0.8(4)
N3A B1A N5A C22A 124.5(2)
N1A B1A N5A C22A -118.8(2)
N3A B1A N5A N6A -61.8(3)
N1A B1A N5A N6A 54.9(3)
C22A N5A N6A C24A 0.9(2)
B1A N5A N6A C24A -173.9(2)
C22A N5A N6A Ni1A 179.82(14)
B1A N5A N6A Ni1A 5.0(2)
N2A Ni1A N6A C24A 129.7(3)
N4A Ni1A N6A C24A -139.6(3)
S1A Ni1A N6A C24A -3.4(3)
N2A Ni1A N6A N5A -48.70(15)
N4A Ni1A N6A N5A 42.00(15)
S1A Ni1A N6A N5A 178.24(13)
N6A N5A C22A C23A -1.0(2)
B1A N5A C22A C23A 173.2(2)
N6A N5A C22A C21A 176.7(2)
B1A N5A C22A C21A -9.1(4)
N5A C22A C23A C24A 0.7(3)
C21A C22A C23A C24A -176.7(2)
N5A N6A C24A C23A -0.4(3)
Ni1A N6A C24A C23A -178.90(18)
N5A N6A C24A C25A -176.1(2)
Ni1A N6A C24A C25A 5.4(4)
C22A C23A C24A N6A -0.2(3)
C22A C23A C24A C25A 175.4(2)
N6A C24A C25A C30A 54.2(3)
C23A C24A C25A C30A -120.8(3)
N6A C24A C25A C26A -131.2(3)
C23A C24A C25A C26A 53.8(4)
C30A C25A C26A C27A -0.8(4)
C24A C25A C26A C27A -175.5(2)
C25A C26A C27A C28A 0.9(4)
C26A C27A C28A C29A -0.9(4)
C27A C28A C29A C30A 0.8(4)
C28A C29A C30A C25A -0.7(4)
C26A C25A C30A C29A 0.7(4)
C24A C25A C30A C29A 175.3(2)
N2A Ni1A S1A C31A 67.54(12)
N6A Ni1A S1A C31A 177.08(11)
N4A Ni1A S1A C31A -70.02(12)
Ni1A S1A C31A C36A 7.3(2)
Ni1A S1A C31A C32A -173.34(19)
C36A C31A C32A C33A 0.8(4)
S1A C31A C32A C33A -178.6(2)
C31A C32A C33A C34A -0.6(4)
C32A C33A C34A C35A 0.4(4)
C33A C34A C35A C36A -0.3(4)
C34A C35A C36A C31A 0.5(4)
C32A C31A C36A C35A -0.7(4)
S1A C31A C36A C35A 178.6(2)
N5B B1B N1B C2B -124.4(3)
N3B B1B N1B C2B 116.3(3)
N5B B1B N1B N2B 55.0(3)
N3B B1B N1B N2B -64.3(3)
C2B N1B N2B C4B -0.1(3)
B1B N1B N2B C4B -179.6(2)
C2B N1B N2B Ni1B -173.16(16)
B1B N1B N2B Ni1B 7.3(3)
N4B Ni1B N2B C4B -128.4(2)
N6B Ni1B N2B C4B 140.1(2)
S1B Ni1B N2B C4B 15.4(3)
N4B Ni1B N2B N1B 41.80(16)
N6B Ni1B N2B N1B -49.69(16)
S1B Ni1B N2B N1B -174.42(12)
N2B N1B C2B C3B 0.1(3)
B1B N1B C2B C3B 179.5(2)
N2B N1B C2B C1B -179.0(2)
B1B N1B C2B C1B 0.4(4)
N1B C2B C3B C4B 0.0(3)
C1B C2B C3B C4B 179.0(3)
N1B N2B C4B C3B 0.1(3)
Ni1B N2B C4B C3B 170.84(19)
N1B N2B C4B C5B -179.5(2)
Ni1B N2B C4B C5B -8.8(4)
C2B C3B C4B N2B 0.0(3)
C2B C3B C4B C5B 179.5(2)
N2B C4B C5B C10B -43.0(4)
C3B C4B C5B C10B 137.5(3)
N2B C4B C5B C6B 136.2(3)
C3B C4B C5B C6B -43.3(4)
C10B C5B C6B C7B 0.3(4)
C4B C5B C6B C7B -178.9(2)
C5B C6B C7B C8B 0.8(4)
C6B C7B C8B C9B -1.5(4)
C7B C8B C9B C10B 1.0(4)
C8B C9B C10B C5B 0.2(4)
C6B C5B C10B C9B -0.8(4)
C4B C5B C10B C9B 178.4(2)
N5B B1B N3B C12B 131.3(3)
N1B B1B N3B C12B -111.7(3)
N5B B1B N3B N4B -60.1(3)
N1B B1B N3B N4B 56.9(3)
C12B N3B N4B C14B -0.1(3)
B1B N3B N4B C14B -171.0(2)
C12B N3B N4B Ni1B 175.83(16)
B1B N3B N4B Ni1B 4.9(3)
N2B Ni1B N4B C14B 126.1(2)
N6B Ni1B N4B C14B -142.1(2)
S1B Ni1B N4B C14B -20.1(3)
N2B Ni1B N4B N3B -48.20(16)
N6B Ni1B N4B N3B 43.59(16)
S1B Ni1B N4B N3B 165.55(12)
N4B N3B C12B C13B 0.6(3)
B1B N3B C12B C13B 170.1(2)
N4B N3B C12B C11B -179.2(2)
B1B N3B C12B C11B -9.8(4)
N3B C12B C13B C14B -0.9(3)
C11B C12B C13B C14B 179.0(3)
N3B N4B C14B C13B -0.4(3)
Ni1B N4B C14B C13B -175.05(19)
N3B N4B C14B C15B 176.4(2)
Ni1B N4B C14B C15B 1.8(4)
C12B C13B C14B N4B 0.8(3)
C12B C13B C14B C15B -175.8(2)
N4B C14B C15B C20B 57.8(4)
C13B C14B C15B C20B -126.0(3)
N4B C14B C15B C16B -122.5(3)
C13B C14B C15B C16B 53.7(4)
C20B C15B C16B C17B 0.2(4)
C14B C15B C16B C17B -179.5(2)
C15B C16B C17B C18B 0.1(4)
C16B C17B C18B C19B -0.7(5)
C17B C18B C19B C20B 0.8(5)
C16B C15B C20B C19B 0.0(4)
C14B C15B C20B C19B 179.6(3)
C18B C19B C20B C15B -0.5(4)
N1B B1B N5B C22B 105.2(3)
N3B B1B N5B C22B -137.3(2)
N1B B1B N5B N6B -68.6(3)
N3B B1B N5B N6B 48.9(3)
C22B N5B N6B C24B 1.8(3)
B1B N5B N6B C24B 176.8(2)
C22B N5B N6B Ni1B -162.35(16)
B1B N5B N6B Ni1B 12.6(3)
N4B Ni1B N6B C24B 150.2(3)
N2B Ni1B N6B C24B -118.4(3)
S1B Ni1B N6B C24B 18.6(3)
N4B Ni1B N6B N5B -52.69(16)
N2B Ni1B N6B N5B 38.64(16)
S1B Ni1B N6B N5B 175.71(13)
N6B N5B C22B C23B -0.7(3)
B1B N5B C22B C23B -175.1(2)
N6B N5B C22B C21B 179.3(2)
B1B N5B C22B C21B 5.0(4)
N5B C22B C23B C24B -0.7(3)
C21B C22B C23B C24B 179.3(3)
N5B N6B C24B C23B -2.2(3)
Ni1B N6B C24B C23B 155.9(2)
N5B N6B C24B C25B 173.6(2)
Ni1B N6B C24B C25B -28.3(4)
C22B C23B C24B N6B 1.9(3)
C22B C23B C24B C25B -173.7(2)
N6B C24B C25B C26B 151.8(2)
C23B C24B C25B C26B -33.1(4)
N6B C24B C25B C30B -30.5(4)
C23B C24B C25B C30B 144.6(3)
C30B C25B C26B C27B 1.7(4)
C24B C25B C26B C27B 179.4(2)
C25B C26B C27B C28B 0.5(4)
C26B C27B C28B C29B -1.7(4)
C27B C28B C29B C30B 0.8(4)
C28B C29B C30B C25B 1.4(4)
C26B C25B C30B C29B -2.6(4)
C24B C25B C30B C29B 179.6(2)
N4B Ni1B S1B C31B 72.95(11)
N2B Ni1B S1B C31B -59.75(12)
N6B Ni1B S1B C31B -175.48(11)
Ni1B S1B C31B C32B 177.07(18)
Ni1B S1B C31B C36B -2.5(2)
C36B C31B C32B C33B 1.0(4)
S1B C31B C32B C33B -178.7(2)
C31B C32B C33B C34B -0.1(4)
C32B C33B C34B C35B -0.8(4)
C33B C34B C35B C36B 0.8(4)
C34B C35B C36B C31B 0.1(4)
C32B C31B C36B C35B -1.0(4)
S1B C31B C36B C35B 178.6(2)
